data_7152320
loop_
_publ_author_name
'Scaffidi, Adrian'
'Waters, Mark T.'
'Skelton, Brian W.'
'Bond, Charles S.'
'Sobolev, Alexandre N.'
'Bythell-Douglas, Rohan'
'McKinley, Allan J.'
'Dixon, Kingsley W.'
'Ghisalberti, Emilio L.'
'Smith, Steven M.'
'Flematti, Gavin R.'

_publ_section_title
;
 Solar irradiation of the seed germination stimulant karrikinolide
 produces two novel head-to-head cage dimers
;
_journal_issue 20
_journal_name_full 'Organic &amp; Biomolecular Chemistry'
_journal_page_first 4069
_journal_paper_doi 10.1039/c2ob25090j
_journal_volume 10
_journal_year 2012
_chemical_formula_moiety 'C16 H12 O6'
_chemical_formula_sum 'C16 H12 O6'
_chemical_formula_weight 300.26
_chemical_name_systematic
;
?
;
_space_group_IT_number 14
_symmetry_cell_setting monoclinic
_symmetry_Int_Tables_number 14
_symmetry_space_group_name_Hall '-P 2ybc'
_symmetry_space_group_name_H-M 'P 1 21/c 1'
_atom_sites_solution_hydrogens geom
_atom_sites_solution_primary direct
_atom_sites_solution_secondary difmap
_audit_creation_method SHELXL-97
_cell_angle_alpha 90.0
_cell_angle_beta 113.283(4)
_cell_angle_gamma 90.0
_cell_formula_units_Z 8
_cell_length_a 17.0210(5)
_cell_length_b 11.9940(10)
_cell_length_c 13.4560(5)
_cell_measurement_reflns_used 16855
_cell_measurement_temperature 100(2)
_cell_measurement_theta_max 25.9
_cell_measurement_theta_min 1.3
_cell_volume 2523.3(3)
_computing_data_collection 'Blu-Ice (McPhillips,T.M. et.al. (2002)'
_computing_data_reduction 'XDS (Wabsch, W. (2010)'
_computing_molecular_graphics 'OrtepII (Johnson, C. K. (1976)'
_computing_publication_material 'SHELXL-97 (Sheldrick, 2008)'
_computing_structure_refinement 'SHELXL-97 (Sheldrick, 2008)'
_computing_structure_solution 'SHELXS-97 (Sheldrick, 2008)'
_diffrn_ambient_temperature 100(2)
_diffrn_measured_fraction_theta_full 0.955
_diffrn_measured_fraction_theta_max 0.955
_diffrn_measurement_device_type 'Beamline MX2 at the Australian Synchrotron'
_diffrn_measurement_method '\f scans'
_diffrn_radiation_monochromator silicon_111
_diffrn_radiation_type synchrotron
_diffrn_radiation_wavelength 0.71077
_diffrn_reflns_av_R_equivalents 0.1817
_diffrn_reflns_av_sigmaI/netI 0.2194
_diffrn_reflns_limit_h_max 20
_diffrn_reflns_limit_h_min -20
_diffrn_reflns_limit_k_max 13
_diffrn_reflns_limit_k_min -13
_diffrn_reflns_limit_l_max 14
_diffrn_reflns_limit_l_min -16
_diffrn_reflns_number 16855
_diffrn_reflns_theta_full 25.04
_diffrn_reflns_theta_max 25.04
_diffrn_reflns_theta_min 1.30
_exptl_absorpt_coefficient_mu 0.123
_exptl_absorpt_correction_type none
_exptl_crystal_colour colorless
_exptl_crystal_density_diffrn 1.581
_exptl_crystal_density_method 'not measured'
_exptl_crystal_description needle
_exptl_crystal_F_000 1248
_exptl_crystal_size_max 0.05
_exptl_crystal_size_mid 0.005
_exptl_crystal_size_min 0.005
_refine_diff_density_max 1.817
_refine_diff_density_min -1.408
_refine_diff_density_rms 0.304
_refine_ls_extinction_method SHELXL
_refine_ls_goodness_of_fit_ref 1.069
_refine_ls_hydrogen_treatment constr
_refine_ls_matrix_type full
_refine_ls_number_parameters 183
_refine_ls_number_reflns 4267
_refine_ls_number_restraints 141
_refine_ls_restrained_S_all 1.070
_refine_ls_R_factor_all 0.3714
_refine_ls_R_factor_gt 0.2660
_refine_ls_shift/su_max 0.000
_refine_ls_shift/su_mean 0.000
_refine_ls_structure_factor_coef Fsqd
_refine_ls_weighting_details 'calc w=1/[\s^2^(Fo^2^)+(0.0800P)^2^+150.0000P] where P=(Fo^2^+2Fc^2^)/3'
_refine_ls_weighting_scheme calc
_refine_ls_wR_factor_gt 0.5261
_refine_ls_wR_factor_ref 0.5693
_reflns_number_gt 2000
_reflns_number_total 4267
_reflns_threshold_expression I>2sigma(I)
_cod_data_source_file c2ob25090j.txt
_cod_data_source_block asuv1
_cod_original_cell_volume 2523.3(2)
_cod_original_sg_symbol_Hall '-p 2ybc'
_cod_original_sg_symbol_H-M 'P 21/c'
_cod_database_code 7152320

loop_
_symmetry_equiv_pos_as_xyz
'x, y, z'
'-x, y+1/2, -z+1/2'
'-x, -y, -z'
'x, -y-1/2, z-1/2'

loop_
_atom_site_label
_atom_site_type_symbol
_atom_site_fract_x
_atom_site_fract_y
_atom_site_fract_z
_atom_site_U_iso_or_equiv
_atom_site_adp_type
_atom_site_occupancy
_atom_site_symmetry_multiplicity
_atom_site_calc_flag
_atom_site_refinement_flags
O111 O -0.0014(9) 0.3414(12) 0.4383(11) 0.025(3) Uiso 1 1 d DU
C112 C -0.0763(12) 0.3940(16) 0.3855(14) 0.019(3) Uiso 1 1 d DU
O112 O -0.1182(11) 0.4116(14) 0.4380(13) 0.036(4) Uiso 1 1 d DU
C113 C -0.0979(11) 0.3884(15) 0.2747(14) 0.015(3) Uiso 1 1 d DU
C114 C -0.0093(11) 0.3048(14) 0.1656(14) 0.013(3) Uiso 1 1 d DU
H114 H -0.0531 0.3232 0.0921 0.015 Uiso 1 1 calc R
C115 C 0.0267(12) 0.1865(16) 0.1789(15) 0.017(3) Uiso 1 1 d DU
H115 H -0.0004 0.1421 0.1109 0.021 Uiso 1 1 calc R
O116 O 0.0285(8) 0.1239(10) 0.2743(10) 0.013(2) Uiso 1 1 d DU
C117 C 0.0679(11) 0.1932(15) 0.3721(14) 0.016(3) Uiso 1 1 d DU
H117 H 0.0692 0.1543 0.4384 0.019 Uiso 1 1 calc R
C118 C 0.0374(12) 0.3102(15) 0.3657(14) 0.016(2) Uiso 1 1 d DU
C119 C -0.0314(11) 0.3410(15) 0.2599(13) 0.012(3) Uiso 1 1 d DU
C110 C -0.1851(12) 0.4251(17) 0.1851(15) 0.020(4) Uiso 1 1 d DU
H11A H -0.1847 0.4106 0.1137 0.030 Uiso 1 1 calc R
H11B H -0.1938 0.5050 0.1925 0.030 Uiso 1 1 calc R
H11C H -0.2316 0.3829 0.1930 0.030 Uiso 1 1 calc R
O121 O 0.0929(8) 0.4130(10) 0.1081(9) 0.012(2) Uiso 1 1 d DU
C122 C 0.1269(12) 0.5192(15) 0.1526(14) 0.015(3) Uiso 1 1 d DU
O122 O 0.1328(9) 0.6001(10) 0.0932(11) 0.016(3) Uiso 1 1 d DU
C123 C 0.1515(11) 0.5227(14) 0.2696(13) 0.010(3) Uiso 1 1 d DU
C124 C 0.1295(11) 0.3671(14) 0.3899(14) 0.013(3) Uiso 1 1 d DU
H124 H 0.1576 0.4117 0.4576 0.016 Uiso 1 1 calc R
C125 C 0.1615(11) 0.2376(15) 0.3862(14) 0.017(3) Uiso 1 1 d DU
H125 H 0.2062 0.2148 0.4577 0.021 Uiso 1 1 calc R
O126 O 0.1843(8) 0.2135(10) 0.3084(10) 0.016(2) Uiso 1 1 d DU
C127 C 0.1190(11) 0.2339(14) 0.1927(14) 0.015(3) Uiso 1 1 d DU
H127 H 0.1383 0.2148 0.1335 0.017 Uiso 1 1 calc R
C128 C 0.0843(11) 0.3460(13) 0.1889(13) 0.010(2) Uiso 1 1 d DU
C129 C 0.1237(10) 0.4126(13) 0.2904(13) 0.006(2) Uiso 1 1 d DU
C120 C 0.1902(11) 0.6045(13) 0.3278(13) 0.007(3) Uiso 1 1 d DU
H12A H 0.2501 0.6042 0.3366 0.010 Uiso 1 1 calc R
H12B H 0.1873 0.5986 0.3989 0.010 Uiso 1 1 calc R
H12C H 0.1630 0.6742 0.2929 0.010 Uiso 1 1 calc R
O211 O 0.5173(12) 0.3119(19) 0.4436(16) 0.084(5) Uiso 1 1 d DU
C212 C 0.5906(15) 0.2583(16) 0.4640(19) 0.078(5) Uiso 1 1 d DU
O212 O 0.6299(12) 0.2281(16) 0.5550(14) 0.055(5) Uiso 1 1 d DU
C213 C 0.6056(16) 0.263(2) 0.371(2) 0.078(5) Uiso 1 1 d DU
C214 C 0.5072(16) 0.335(2) 0.173(2) 0.087(4) Uiso 1 1 d DU
H214 H 0.5475 0.3125 0.1390 0.105 Uiso 1 1 calc R
C215 C 0.4762(18) 0.455(2) 0.155(2) 0.089(5) Uiso 1 1 d DU
H215 H 0.5023 0.4974 0.1114 0.107 Uiso 1 1 calc R
O216 O 0.4772(15) 0.5206(18) 0.2490(19) 0.086(5) Uiso 1 1 d DU
C217 C 0.4394(17) 0.455(2) 0.310(2) 0.085(4) Uiso 1 1 d DU
H217 H 0.4409 0.4950 0.3764 0.102 Uiso 1 1 calc R
C218 C 0.4676(15) 0.337(2) 0.3325(19) 0.083(4) Uiso 1 1 d DU
C219 C 0.5313(16) 0.299(2) 0.2901(19) 0.082(4) Uiso 1 1 d DU
C210 C 0.6892(15) 0.240(3) 0.354(2) 0.046(6) Uiso 1 1 d DU
H21A H 0.7035 0.1608 0.3655 0.070 Uiso 1 1 calc R
H21B H 0.7359 0.2845 0.4056 0.070 Uiso 1 1 calc R
H21C H 0.6811 0.2608 0.2800 0.070 Uiso 1 1 calc R
O221 O 0.3940(14) 0.2330(19) 0.0219(18) 0.102(5) Uiso 1 1 d DU
C222 C 0.3642(14) 0.125(2) 0.032(2) 0.098(5) Uiso 1 1 d DU
O222 O 0.3579(18) 0.062(2) -0.048(2) 0.101(7) Uiso 1 1 d DU
C223 C 0.343(2) 0.123(2) 0.126(2) 0.093(5) Uiso 1 1 d DU
C224 C 0.3750(16) 0.279(2) 0.273(2) 0.087(4) Uiso 1 1 d DU
H224 H 0.3492 0.2364 0.3160 0.104 Uiso 1 1 calc R
C225 C 0.3448(17) 0.408(2) 0.236(2) 0.086(5) Uiso 1 1 d DU
H225 H 0.3026 0.4325 0.2664 0.103 Uiso 1 1 calc R
O226 O 0.3174(14) 0.433(2) 0.1354(18) 0.086(5) Uiso 1 1 d DU
C227 C 0.3801(17) 0.415(2) 0.081(2) 0.089(5) Uiso 1 1 d DU
H227 H 0.3585 0.4334 0.0022 0.106 Uiso 1 1 calc R
C228 C 0.4109(17) 0.301(2) 0.110(2) 0.092(4) Uiso 1 1 d DU
C229 C 0.376(2) 0.232(2) 0.177(2) 0.091(5) Uiso 1 1 d DU
C220 C 0.306(3) 0.046(3) 0.157(3) 0.089(9) Uiso 1 1 d DU
H22A H 0.3495 -0.0047 0.2050 0.134 Uiso 1 1 calc R
H22B H 0.2670 0.0053 0.0939 0.134 Uiso 1 1 calc R
H22C H 0.2742 0.0799 0.1957 0.134 Uiso 1 1 calc R

loop_
_atom_type_symbol
_atom_type_description
_atom_type_scat_dispersion_real
_atom_type_scat_dispersion_imag
_atom_type_scat_source
C C 0.0033 0.0016 'International Tables Vol C Tables 4.2.6.8 and 6.1.1.4'
H H 0.0000 0.0000 'International Tables Vol C Tables 4.2.6.8 and 6.1.1.4'
O O 0.0106 0.0060 'International Tables Vol C Tables 4.2.6.8 and 6.1.1.4'

loop_
_geom_angle_atom_site_label_1
_geom_angle_atom_site_label_2
_geom_angle_atom_site_label_3
_geom_angle
C112 O111 C118 111.0(14)
O112 C112 O111 115.4(17)
O112 C112 C113 132.1(19)
O111 C112 C113 109.8(15)
C119 C113 C112 107.2(15)
C119 C113 C110 127.1(16)
C112 C113 C110 125.6(16)
C119 C114 C115 112.8(15)
C119 C114 C128 108.0(14)
C115 C114 C128 86.6(12)
O116 C115 C114 116.3(14)
O116 C115 C127 113.3(14)
C114 C115 C127 90.7(13)
C117 O116 C115 109.6(13)
O116 C117 C118 117.1(14)
O116 C117 C125 111.7(14)
C118 C117 C125 90.1(13)
O111 C118 C117 116.9(15)
O111 C118 C119 100.7(14)
C117 C118 C119 114.5(15)
O111 C118 C124 115.1(14)
C117 C118 C124 95.7(13)
C119 C118 C124 114.9(14)
C113 C119 C118 110.7(15)
C113 C119 C114 137.8(16)
C118 C119 C114 111.4(14)
C128 O121 C122 109.5(12)
O122 C122 O121 122.0(15)
O122 C122 C123 126.1(16)
O121 C122 C123 111.9(14)
C120 C123 C122 123.1(16)
C120 C123 C129 135.1(16)
C122 C123 C129 101.7(14)
C129 C124 C118 105.8(14)
C129 C124 C125 103.6(13)
C118 C124 C125 84.3(12)
O126 C125 C117 115.5(15)
O126 C125 C124 116.3(15)
C117 C125 C124 89.6(12)
C125 O126 C127 117.4(13)
C128 C127 O126 107.6(13)
C128 C127 C115 87.6(13)
O126 C127 C115 110.0(13)
O121 C128 C127 112.9(13)
O121 C128 C129 104.8(13)
C127 C128 C129 115.5(14)
O121 C128 C114 115.5(14)
C127 C128 C114 94.7(13)
C129 C128 C114 113.8(13)
C124 C129 C123 128.4(15)
C124 C129 C128 119.9(14)
C123 C129 C128 111.7(13)
C212 O211 C218 115.9(18)
O212 C212 O211 117(2)
O212 C212 C213 136(2)
O211 C212 C213 106.7(19)
C219 C213 C212 107(2)
C219 C213 C210 124(2)
C212 C213 C210 130(2)
C215 C214 C219 112(2)
C215 C214 C228 86.6(17)
C219 C214 C228 106.0(19)
O216 C215 C214 118(2)
O216 C215 C227 110(2)
C214 C215 C227 91.0(17)
C217 O216 C215 109.9(19)
O216 C217 C218 116(2)
O216 C217 C225 113(2)
C218 C217 C225 87.5(17)
O211 C218 C217 115(2)
O211 C218 C219 96.6(17)
C217 C218 C219 117(2)
O211 C218 C224 119(2)
C217 C218 C224 98.0(17)
C219 C218 C224 112.8(19)
C213 C219 C218 112.2(19)
C213 C219 C214 134(2)
C218 C219 C214 111.6(19)
C228 O221 C222 114.6(19)
O222 C222 O221 112(2)
O222 C222 C223 139(3)
O221 C222 C223 109(2)
C220 C223 C222 129(3)
C220 C223 C229 129(2)
C222 C223 C229 102.3(19)
C229 C224 C218 106(2)
C229 C224 C225 103(2)
C218 C224 C225 82.5(16)
O226 C225 C217 115(2)
O226 C225 C224 118(2)
C217 C225 C224 91.5(16)
C225 O226 C227 116(2)
C228 C227 O226 104(2)
C228 C227 C215 86.9(17)
O226 C227 C215 113.0(19)
O221 C228 C227 113(2)
O221 C228 C229 101.5(17)
C227 C228 C229 119(2)
O221 C228 C214 116(2)
C227 C228 C214 94.9(17)
C229 C228 C214 114(2)
C224 C229 C223 130(2)
C224 C229 C228 119(2)
C223 C229 C228 111.6(18)

loop_
_geom_bond_atom_site_label_1
_geom_bond_atom_site_label_2
_geom_bond_distance
O111 C112 1.35(2)
O111 C118 1.43(2)
C112 O112 1.21(2)
C112 C113 1.39(2)
C113 C119 1.35(2)
C113 C110 1.56(2)
C114 C119 1.52(2)
C114 C115 1.53(2)
C114 C128 1.58(2)
C115 O116 1.48(2)
C115 C127 1.61(2)
O116 C117 1.47(2)
C117 C118 1.49(2)
C117 C125 1.62(2)
C118 C119 1.49(2)
C118 C124 1.62(2)
O121 C128 1.405(19)
O121 C122 1.43(2)
C122 O122 1.29(2)
C122 C123 1.46(2)
C123 C120 1.27(2)
C123 C129 1.47(2)
C124 C129 1.41(2)
C124 C125 1.65(2)
C125 O126 1.29(2)
O126 C127 1.53(2)
C127 C128 1.46(2)
C128 C129 1.49(2)
O211 C212 1.33(2)
O211 C218 1.43(2)
C212 O212 1.20(2)
C212 C213 1.38(3)
C213 C219 1.37(3)
C213 C210 1.55(3)
C214 C215 1.52(3)
C214 C219 1.53(3)
C214 C228 1.57(3)
C215 O216 1.49(2)
C215 C227 1.62(3)
O216 C217 1.46(2)
C217 C218 1.48(3)
C217 C225 1.62(3)
C218 C219 1.49(3)
C218 C224 1.62(3)
O221 C228 1.37(2)
O221 C222 1.42(3)
C222 O222 1.28(2)
C222 C223 1.44(3)
C223 C220 1.27(3)
C223 C229 1.49(3)
C224 C229 1.41(3)
C224 C225 1.64(3)
C225 O226 1.28(2)
O226 C227 1.53(2)
C227 C228 1.46(3)
C228 C229 1.50(3)
